data_2020832
loop_
_publ_author_name
'Balogh, Szabolcs'
'Farkas, Gergely'
'Holczbauer, Tam\'as'
'Bakos, J\'ozsef'

_publ_section_title
;
 Origin of the chemical stability of phosphine-phosphoramidites:
 structural study of an UPPhos-type crystal and application of UPPhos in
 the asymmetric hydrogenation of imines
;
_journal_coeditor_code SK3658
_journal_issue 8
_journal_name_full 'Acta Crystallographica Section C'
_journal_page_first
;
;
_journal_paper_doi 10.1107/S2053229617010403
_journal_volume 73
_journal_year 2017
_chemical_formula_iupac 'C38 H35 N O2 P2'
_chemical_formula_moiety 'C38 H35 N O2 P2'
_chemical_formula_sum 'C38 H35 N O2 P2'
_chemical_formula_weight 599.61
_chemical_name_systematic
(11<i>bS</i>)-<i>N</i>-[(2<i>S</i>,4<i>S</i>)-4-(Diphenylphosphanyl)pentan-2-yl]-<i>N</i>-methyldinaphtho[2,1-<i>d</i>:1',2'-<i>f</i>][1,3,2]dioxaphosphepin-4-amine
_space_group_crystal_system monoclinic
_space_group_IT_number 4
_space_group_name_Hall 'P 2yb'
_space_group_name_H-M_alt 'P 1 21 1'
_symmetry_space_group_name_Hall 'P 2yb'
_symmetry_space_group_name_H-M 'P 1 21 1'
_atom_sites_solution_hydrogens geom
_atom_sites_solution_primary direct
_atom_sites_solution_secondary direct
_audit_creation_method SHELXL-2014/7
_cell_angle_alpha 90
_cell_angle_beta 111.0806(10)
_cell_angle_gamma 90
_cell_formula_units_Z 2
_cell_length_a 11.7931(5)
_cell_length_b 10.4209(5)
_cell_length_c 14.0792(6)
_cell_measurement_reflns_used 30659
_cell_measurement_temperature 294(2)
_cell_measurement_theta_max 25.35
_cell_measurement_theta_min 3.10
_cell_volume 1614.46(12)
_computing_cell_refinement
;
CrystalClear (Rigaku, 2008
;
_computing_data_collection
;
CrystalClear (Rigaku, 2008)
;
_computing_data_reduction
;
CrystalClear (Rigaku, 2008)
;
_computing_molecular_graphics
;
PLATON (Spek, 2009) and Mercury (Macrae <i>et al.</i>,  2008)
;
_computing_publication_material
;
PLATON (Spek, 2009)
;
_computing_structure_refinement
;
SHELXL2014 (Sheldrick, 2015b)
;
_computing_structure_solution
;
SHELXT (Sheldrick, 2015a)
;
_diffrn_ambient_temperature 294(2)
_diffrn_detector_area_resol_mean 10.0000
_diffrn_measured_fraction_theta_full 0.997
_diffrn_measured_fraction_theta_max 0.997
_diffrn_measurement_device_type 'Rigaku R-AXIS RAPID'
_diffrn_measurement_method dtprofit.ref
_diffrn_radiation_monochromator graphite
_diffrn_radiation_type MoK\a
_diffrn_radiation_wavelength 0.71075
_diffrn_reflns_av_R_equivalents 0.0511
_diffrn_reflns_limit_h_max 14
_diffrn_reflns_limit_h_min -14
_diffrn_reflns_limit_k_max 12
_diffrn_reflns_limit_k_min -12
_diffrn_reflns_limit_l_max 16
_diffrn_reflns_limit_l_min -16
_diffrn_reflns_number 46478
_diffrn_reflns_theta_full 25.027
_diffrn_reflns_theta_max 25.027
_diffrn_reflns_theta_min 3.101
_exptl_absorpt_coefficient_mu 0.169
_exptl_absorpt_correction_T_max 0.964
_exptl_absorpt_correction_T_min 0.891
_exptl_absorpt_correction_type numerical
_exptl_absorpt_process_details
;
(<i>NUMABS</i>; Higashi, 2002)
;
_exptl_crystal_colour colourless
_exptl_crystal_density_diffrn 1.233
_exptl_crystal_density_method 'not measured'
_exptl_crystal_description block
_exptl_crystal_F_000 632
_exptl_crystal_size_max 0.690
_exptl_crystal_size_mid 0.380
_exptl_crystal_size_min 0.310
_refine_diff_density_max 0.115
_refine_diff_density_min -0.150
_refine_ls_abs_structure_details
;
Flack <i>x</i> determined using 1519 quotients [(I+)-(I-)]/[(I+)+(I-)]
(Parsons <i>et al.</i>,  2013)
;
_refine_ls_abs_structure_Flack -0.02(3)
_refine_ls_extinction_method none
_refine_ls_goodness_of_fit_ref 1.031
_refine_ls_hydrogen_treatment constr
_refine_ls_matrix_type full
_refine_ls_number_parameters 391
_refine_ls_number_reflns 5701
_refine_ls_number_restraints 1
_refine_ls_restrained_S_all 1.031
_refine_ls_R_factor_all 0.0658
_refine_ls_R_factor_gt 0.0439
_refine_ls_shift/su_max 0.000
_refine_ls_shift/su_mean 0.000
_refine_ls_structure_factor_coef Fsqd
_refine_ls_weighting_details 'w=1/[\s^2^(Fo^2^)+(0.0341P)^2^+0.2524P] where P=(Fo^2^+2Fc^2^)/3'
_refine_ls_weighting_scheme calc
_refine_ls_wR_factor_gt 0.0831
_refine_ls_wR_factor_ref 0.0899
_reflns_number_gt 4190
_reflns_number_total 5701
_reflns_threshold_expression 'I > 2\s(I)'
_cod_data_source_file sk3658sup1.cif
_cod_data_source_block I
_cod_database_code 2020832
_shelx_space_group_comment
;
The symmetry employed for this shelxl refinement is uniquely defined
by the following loop, which should always be used as a source of
symmetry information in preference to the above space-group names.
They are only intended as comments.
;
_shelx_estimated_absorpt_t_min 0.892
_shelx_estimated_absorpt_t_max 0.950

loop_
_space_group_symop_operation_xyz
'x, y, z'
'-x, y+1/2, -z'

loop_
_atom_site_type_symbol
_atom_site_label
_atom_site_fract_x
_atom_site_fract_y
_atom_site_fract_z
_atom_site_U_iso_or_equiv
_atom_site_adp_type
_atom_site_calc_flag
_atom_site_occupancy
P P1 0.37367(10) 0.14510(13) 0.15122(9) 0.0825(4) Uani d 1
P P2 0.08243(10) 0.11423(11) -0.09799(8) 0.0730(3) Uani d 1
O O1 0.4582(3) 0.1941(3) 0.2686(2) 0.0929(10) Uani d 1
O O1' 0.4674(2) 0.0328(3) 0.1377(2) 0.0769(8) Uani d 1
N N1 0.3925(3) 0.2482(4) 0.0701(2) 0.0818(11) Uani d 1
C C1 0.6467(4) 0.0826(4) 0.3268(3) 0.0651(10) Uani d 1
C C2 0.5852(5) 0.1957(5) 0.3081(3) 0.0797(13) Uani d 1
C C3 0.6442(7) 0.3165(5) 0.3333(4) 0.0979(17) Uani d 1
H H3 0.5993 0.3919 0.3237 0.127 Uiso calc 1
C C4 0.7674(7) 0.3194(6) 0.3716(4) 0.1070(18) Uani d 1
H H4 0.8063 0.3982 0.3892 0.139 Uiso calc 1
C C5 0.9688(6) 0.2116(6) 0.4204(4) 0.1044(17) Uani d 1
H H5 1.0095 0.2894 0.4381 0.136 Uiso calc 1
C C6 1.0327(5) 0.1025(8) 0.4277(4) 0.1142(17) Uani d 1
H H6 1.1171 0.1054 0.4503 0.148 Uiso calc 1
C C7 0.9733(5) -0.0132(6) 0.4015(4) 0.0969(15) Uani d 1
H H7 1.0182 -0.0875 0.4050 0.126 Uiso calc 1
C C8 0.8507(4) -0.0210(5) 0.3707(3) 0.0751(12) Uani d 1
H H8 0.8136 -0.1010 0.3550 0.098 Uiso calc 1
C C9 0.7779(4) 0.0888(4) 0.3618(3) 0.0688(11) Uani d 1
C C10 0.8380(5) 0.2091(5) 0.3857(3) 0.0858(13) Uani d 1
C C1' 0.5800(4) -0.0414(4) 0.3057(3) 0.0621(10) Uani d 1
C C2' 0.4943(4) -0.0639(4) 0.2117(3) 0.0688(11) Uani d 1
C C3' 0.4306(4) -0.1801(5) 0.1847(3) 0.0827(13) Uani d 1
H H3' 0.3752 -0.1925 0.1190 0.108 Uiso calc 1
C C4' 0.4507(4) -0.2744(5) 0.2555(4) 0.0858(13) Uani d 1
H H4' 0.4101 -0.3522 0.2373 0.112 Uiso calc 1
C C5' 0.5447(5) -0.3489(5) 0.4330(4) 0.0912(14) Uani d 1
H H5' 0.5041 -0.4269 0.4161 0.119 Uiso calc 1
C C6' 0.6151(5) -0.3247(5) 0.5305(4) 0.0974(16) Uani d 1
H H6' 0.6215 -0.3856 0.5805 0.127 Uiso calc 1
C C7' 0.6784(5) -0.2093(5) 0.5571(4) 0.0906(14) Uani d 1
H H7' 0.7271 -0.1944 0.6246 0.118 Uiso calc 1
C C8' 0.6699(4) -0.1178(4) 0.4854(3) 0.0769(12) Uani d 1
H H8' 0.7127 -0.0413 0.5046 0.100 Uiso calc 1
C C9' 0.5966(4) -0.1380(4) 0.3822(3) 0.0635(10) Uani d 1
C C10' 0.5320(4) -0.2562(4) 0.3561(3) 0.0728(11) Uani d 1
C C11 0.2862(4) 0.3289(4) 0.0130(3) 0.0746(11) Uani d 1
H H11 0.2188 0.3021 0.0337 0.097 Uiso calc 1
C C12 0.5068(4) 0.2723(7) 0.0550(4) 0.121(2) Uani d 1
H H12A 0.5711 0.2257 0.1049 0.169 Uiso calc 1
H H12B 0.5247 0.3624 0.0619 0.169 Uiso calc 1
H H12C 0.4999 0.2446 -0.0119 0.169 Uiso calc 1
C C13 0.3086(6) 0.4711(5) 0.0388(4) 0.1202(19) Uani d 1
H H13A 0.2347 0.5181 0.0065 0.168 Uiso calc 1
H H13B 0.3702 0.5022 0.0148 0.168 Uiso calc 1
H H13C 0.3351 0.4823 0.1112 0.168 Uiso calc 1
C C14 0.2467(4) 0.3059(4) -0.1013(3) 0.0728(11) Uani d 1
H H14A 0.3120 0.3322 -0.1236 0.095 Uiso calc 1
H H4B 0.1769 0.3597 -0.1359 0.095 Uiso calc 1
C C15 0.2136(4) 0.1663(4) -0.1336(3) 0.0714(11) Uani d 1
H H15 0.2833 0.1140 -0.0932 0.093 Uiso calc 1
C C16 0.1984(4) 0.1465(5) -0.2459(3) 0.0882(13) Uani d 1
H H16A 0.2728 0.1685 -0.2551 0.123 Uiso calc 1
H H16B 0.1340 0.2003 -0.2882 0.123 Uiso calc 1
H H16C 0.1790 0.0583 -0.2642 0.123 Uiso calc 1
C C1P 0.0657(4) -0.0558(4) -0.1324(3) 0.0666(10) Uani d 1
C C2P -0.0460(4) -0.1160(5) -0.1539(3) 0.0797(12) Uani d 1
H H2P -0.1138 -0.0671 -0.1583 0.104 Uiso calc 1
C C3P -0.0582(4) -0.2473(5) -0.1688(4) 0.0890(13) Uani d 1
H H3P -0.1339 -0.2852 -0.1831 0.116 Uiso calc 1
C C4P 0.0398(5) -0.3223(5) -0.1628(4) 0.0915(13) Uani d 1
H H4P 0.0315 -0.4106 -0.1724 0.119 Uiso calc 1
C C5P 0.1499(4) -0.2642(5) -0.1424(4) 0.0953(15) Uani d 1
H H5P 0.2170 -0.3137 -0.1389 0.124 Uiso calc 1
C C6P 0.1636(4) -0.1328(4) -0.1268(4) 0.0843(13) Uani d 1
H H6P 0.2397 -0.0958 -0.1123 0.110 Uiso calc 1
C C7P -0.0452(4) 0.1921(4) -0.1969(3) 0.0719(11) Uani d 1
C C8P -0.1039(4) 0.1486(4) -0.2964(3) 0.0765(11) Uani d 1
H H8P -0.0806 0.0708 -0.3161 0.099 Uiso calc 1
C C9P -0.1958(4) 0.2184(5) -0.3661(4) 0.0871(13) Uani d 1
H H9P -0.2345 0.1865 -0.4315 0.113 Uiso calc 1
C C10P -0.2303(5) 0.3336(6) -0.3399(6) 0.1047(17) Uani d 1
H H10P -0.2917 0.3806 -0.3876 0.136 Uiso calc 1
C C11P -0.1751(5) 0.3802(5) -0.2436(6) 0.1059(19) Uani d 1
H H11P -0.1983 0.4594 -0.2260 0.138 Uiso calc 1
C C12P -0.0847(4) 0.3099(5) -0.1723(4) 0.0916(15) Uani d 1
H H12P -0.0494 0.3415 -0.1064 0.119 Uiso calc 1

loop_
_atom_site_aniso_label
_atom_site_aniso_U_11
_atom_site_aniso_U_22
_atom_site_aniso_U_33
_atom_site_aniso_U_12
_atom_site_aniso_U_13
_atom_site_aniso_U_23
P1 0.0706(7) 0.1052(10) 0.0784(7) 0.0213(7) 0.0350(6) 0.0316(7)
P2 0.0754(7) 0.0761(8) 0.0708(6) -0.0117(6) 0.0304(5) -0.0040(6)
O1 0.113(2) 0.111(3) 0.0624(16) 0.050(2) 0.0400(17) 0.0167(16)
O1' 0.0694(17) 0.101(2) 0.0620(16) 0.0202(16) 0.0262(14) 0.0090(16)
N1 0.055(2) 0.113(3) 0.074(2) -0.004(2) 0.0197(17) 0.032(2)
C1 0.082(3) 0.061(3) 0.052(2) 0.007(2) 0.024(2) 0.0032(18)
C2 0.099(4) 0.081(4) 0.057(2) 0.026(3) 0.026(2) 0.006(2)
C3 0.160(6) 0.062(3) 0.075(3) 0.025(4) 0.046(4) 0.007(3)
C4 0.155(6) 0.082(4) 0.082(3) -0.023(4) 0.041(4) -0.001(3)
C5 0.106(4) 0.112(5) 0.090(4) -0.046(4) 0.030(3) -0.006(3)
C6 0.090(4) 0.136(5) 0.111(4) -0.014(5) 0.030(3) 0.003(4)
C7 0.075(3) 0.116(5) 0.097(4) -0.002(3) 0.028(3) 0.004(3)
C8 0.069(3) 0.081(3) 0.074(3) 0.000(2) 0.024(2) -0.001(2)
C9 0.080(3) 0.065(3) 0.060(2) -0.007(2) 0.024(2) 0.000(2)
C10 0.116(4) 0.072(3) 0.071(3) -0.004(3) 0.035(3) 0.003(2)
C1' 0.064(2) 0.064(3) 0.061(2) 0.010(2) 0.026(2) 0.002(2)
C2' 0.065(3) 0.082(3) 0.064(3) 0.012(2) 0.029(2) 0.001(2)
C3' 0.071(3) 0.108(4) 0.071(3) -0.005(3) 0.027(2) -0.021(3)
C4' 0.089(3) 0.081(3) 0.099(4) -0.017(3) 0.047(3) -0.023(3)
C5' 0.114(4) 0.063(3) 0.121(4) 0.005(3) 0.072(3) 0.009(3)
C6' 0.129(4) 0.079(4) 0.104(4) 0.029(3) 0.066(4) 0.028(3)
C7' 0.114(4) 0.086(4) 0.075(3) 0.019(3) 0.037(3) 0.016(3)
C8' 0.088(3) 0.073(3) 0.068(3) 0.012(2) 0.026(2) 0.005(2)
C9' 0.068(3) 0.059(3) 0.070(3) 0.008(2) 0.032(2) 0.000(2)
C10' 0.079(3) 0.066(3) 0.084(3) 0.008(2) 0.042(3) -0.006(2)
C11 0.066(3) 0.075(3) 0.074(3) -0.006(2) 0.014(2) 0.012(2)
C12 0.060(3) 0.198(6) 0.108(4) -0.009(3) 0.034(3) 0.054(4)
C13 0.156(5) 0.081(4) 0.105(4) -0.030(4) 0.025(4) -0.008(3)
C14 0.067(3) 0.069(3) 0.072(3) -0.008(2) 0.012(2) 0.015(2)
C15 0.068(2) 0.069(3) 0.075(3) -0.001(2) 0.023(2) 0.009(2)
C16 0.101(3) 0.088(3) 0.090(3) -0.016(3) 0.052(2) -0.008(3)
C1P 0.067(3) 0.068(3) 0.064(2) -0.005(2) 0.022(2) 0.012(2)
C2P 0.068(3) 0.084(3) 0.092(3) -0.005(2) 0.033(2) 0.009(2)
C3P 0.078(3) 0.083(4) 0.102(3) -0.021(3) 0.028(3) 0.013(3)
C4P 0.090(3) 0.073(3) 0.108(3) -0.007(3) 0.031(3) 0.016(3)
C5P 0.079(3) 0.076(4) 0.129(4) 0.009(3) 0.036(3) 0.018(3)
C6P 0.068(3) 0.070(3) 0.108(4) -0.001(2) 0.022(3) 0.017(3)
C7P 0.069(3) 0.066(3) 0.089(3) -0.004(2) 0.039(2) -0.004(2)
C8P 0.081(3) 0.067(3) 0.082(3) 0.008(2) 0.030(2) 0.006(2)
C9P 0.080(3) 0.079(3) 0.097(3) -0.003(3) 0.025(3) 0.015(3)
C10P 0.078(3) 0.076(4) 0.161(6) -0.001(3) 0.045(4) 0.013(4)
C11P 0.078(3) 0.062(3) 0.197(7) 0.004(3) 0.073(4) -0.011(4)
C12P 0.078(3) 0.073(3) 0.135(4) -0.010(3) 0.053(3) -0.029(3)

loop_
_atom_type_symbol
_atom_type_description
_atom_type_scat_dispersion_real
_atom_type_scat_dispersion_imag
_atom_type_scat_source
C C 0.0033 0.0016 'International Tables Vol C Tables 4.2.6.8 and 6.1.1.4'
H H 0.0000 0.0000 'International Tables Vol C Tables 4.2.6.8 and 6.1.1.4'
N N 0.0061 0.0033 'International Tables Vol C Tables 4.2.6.8 and 6.1.1.4'
O O 0.0106 0.0060 'International Tables Vol C Tables 4.2.6.8 and 6.1.1.4'
P P 0.1023 0.0942 'International Tables Vol C Tables 4.2.6.8 and 6.1.1.4'

loop_
_geom_angle_atom_site_label_1
_geom_angle_atom_site_label_2
_geom_angle_atom_site_label_3
_geom_angle
_geom_angle_publ_flag
N1 P1 O1' 96.82(16) n
N1 P1 O1 107.84(19) n
O1' P1 O1 98.21(15) y
C1P P2 C7P 104.29(19) n
C1P P2 C15 103.35(19) n
C7P P2 C15 101.54(18) n
C2 O1 P1 124.7(2) n
C2' O1' P1 113.7(2) n
C12 N1 C11 118.0(3) y
C12 N1 P1 125.3(3) y
C11 N1 P1 116.7(2) y
C2 C1 C9 117.3(4) n
C2 C1 C1' 120.5(4) n
C9 C1 C1' 122.2(3) n
C1 C2 O1 119.2(5) n
C1 C2 C3 122.7(5) n
O1 C2 C3 117.9(5) n
C4 C3 C2 118.5(5) n
C4 C3 H3 120.7 n
C2 C3 H3 120.7 n
C3 C4 C10 122.6(5) n
C3 C4 H4 118.7 n
C10 C4 H4 118.7 n
C6 C5 C10 120.8(5) n
C6 C5 H5 119.6 n
C10 C5 H5 119.6 n
C5 C6 C7 120.1(5) n
C5 C6 H6 120.0 n
C7 C6 H6 120.0 n
C8 C7 C6 121.4(5) n
C8 C7 H7 119.3 n
C6 C7 H7 119.3 n
C7 C8 C9 121.7(5) n
C7 C8 H8 119.1 n
C9 C8 H8 119.1 n
C8 C9 C10 117.3(4) n
C8 C9 C1 122.4(4) n
C10 C9 C1 120.2(4) n
C4 C10 C9 118.2(5) n
C4 C10 C5 123.1(6) n
C9 C10 C5 118.6(5) n
C2' C1' C9' 117.4(4) n
C2' C1' C1 119.8(4) n
C9' C1' C1 122.7(3) n
C1' C2' O1' 119.2(4) n
C1' C2' C3' 123.2(4) n
O1' C2' C3' 117.6(4) n
C4' C3' C2' 119.4(4) n
C4' C3' H3' 120.3 n
C2' C3' H3' 120.3 n
C3' C4' C10' 121.1(4) n
C3' C4' H4' 119.5 n
C10' C4' H4' 119.5 n
C6' C5' C10' 120.5(5) n
C6' C5' H5' 119.8 n
C10' C5' H5' 119.8 n
C5' C6' C7' 120.6(4) n
C5' C6' H6' 119.7 n
C7' C6' H6' 119.7 n
C8' C7' C6' 120.9(5) n
C8' C7' H7' 119.5 n
C6' C7' H7' 119.5 n
C7' C8' C9' 120.7(4) n
C7' C8' H8' 119.7 n
C9' C8' H8' 119.7 n
C8' C9' C10' 117.9(4) n
C8' C9' C1' 122.3(4) n
C10' C9' C1' 119.8(4) n
C4' C10' C5' 121.5(4) n
C4' C10' C9' 118.9(4) n
C5' C10' C9' 119.4(4) n
N1 C11 C14 111.1(4) n
N1 C11 C13 112.4(4) n
C14 C11 C13 111.4(4) n
N1 C11 H11 107.2 n
C14 C11 H11 107.2 n
C13 C11 H11 107.2 n
N1 C12 H12A 109.5 n
N1 C12 H12B 109.5 n
H12A C12 H12B 109.5 n
N1 C12 H12C 109.5 n
H12A C12 H12C 109.5 n
H12B C12 H12C 109.5 n
C11 C13 H13A 109.5 n
C11 C13 H13B 109.5 n
H13A C13 H13B 109.5 n
C11 C13 H13C 109.5 n
H13A C13 H13C 109.5 n
H13B C13 H13C 109.5 n
C11 C14 C15 114.3(3) n
C11 C14 H14A 108.7 n
C15 C14 H14A 108.7 n
C11 C14 H4B 108.7 n
C15 C14 H4B 108.7 n
H14A C14 H4B 107.6 n
C14 C15 C16 110.8(3) n
C14 C15 P2 110.1(3) n
C16 C15 P2 115.8(3) n
C14 C15 H15 106.5 n
C16 C15 H15 106.5 n
P2 C15 H15 106.5 n
C15 C16 H16A 109.5 n
C15 C16 H16B 109.5 n
H16A C16 H16B 109.5 n
C15 C16 H16C 109.5 n
H16A C16 H16C 109.5 n
H16B C16 H16C 109.5 n
C6P C1P C2P 117.1(4) n
C6P C1P P2 122.6(3) n
C2P C1P P2 119.9(4) n
C3P C2P C1P 121.1(4) n
C3P C2P H2P 119.4 n
C1P C2P H2P 119.4 n
C4P C3P C2P 121.0(4) n
C4P C3P H3P 119.5 n
C2P C3P H3P 119.5 n
C5P C4P C3P 118.4(5) n
C5P C4P H4P 120.8 n
C3P C4P H4P 120.8 n
C4P C5P C6P 121.2(5) n
C4P C5P H5P 119.4 n
C6P C5P H5P 119.4 n
C1P C6P C5P 121.1(4) n
C1P C6P H6P 119.4 n
C5P C6P H6P 119.4 n
C8P C7P C12P 116.3(4) n
C8P C7P P2 126.5(3) n
C12P C7P P2 117.1(4) n
C9P C8P C7P 121.5(4) n
C9P C8P H8P 119.3 n
C7P C8P H8P 119.3 n
C10P C9P C8P 120.5(5) n
C10P C9P H9P 119.7 n
C8P C9P H9P 119.7 n
C9P C10P C11P 120.1(5) n
C9P C10P H10P 120.0 n
C11P C10P H10P 120.0 n
C10P C11P C12P 120.0(5) n
C10P C11P H11P 120.0 n
C12P C11P H11P 120.0 n
C11P C12P C7P 121.5(5) n
C11P C12P H12P 119.2 n
C7P C12P H12P 119.2 n

loop_
_geom_bond_atom_site_label_1
_geom_bond_atom_site_label_2
_geom_bond_distance
_geom_bond_publ_flag
P1 N1 1.641(3) y
P1 O1' 1.667(3) y
P1 O1 1.673(3) y
P2 C1P 1.829(4) y
P2 C7P 1.831(4) y
P2 C15 1.870(4) y
O1 C2 1.398(5) n
O1' C2' 1.401(5) n
N1 C12 1.461(5) y
N1 C11 1.483(5) y
C1 C2 1.360(6) n
C1 C9 1.446(6) n
C1 C1' 1.486(6) n
C2 C3 1.420(7) n
C3 C4 1.357(8) n
C3 H3 0.9300 n
C4 C10 1.391(8) n
C4 H4 0.9300 n
C5 C6 1.348(8) n
C5 C10 1.440(8) n
C5 H5 0.9300 n
C6 C7 1.376(8) n
C6 H6 0.9300 n
C7 C8 1.354(6) n
C7 H7 0.9300 n
C8 C9 1.409(6) n
C8 H8 0.9300 n
C9 C10 1.420(6) n
C1' C2' 1.366(5) n
C1' C9' 1.436(5) n
C2' C3' 1.404(6) n
C3' C4' 1.358(6) n
C3' H3' 0.9300 n
C4' C10' 1.408(6) n
C4' H4' 0.9300 n
C5' C6' 1.348(7) n
C5' C10' 1.419(6) n
C5' H5' 0.9300 n
C6' C7' 1.394(7) n
C6' H6' 0.9300 n
C7' C8' 1.366(6) n
C7' H7' 0.9300 n
C8' C9' 1.414(5) n
C8' H8' 0.9300 n
C9' C10' 1.425(6) n
C11 C14 1.525(6) n
C11 C13 1.526(6) n
C11 H11 0.9800 n
C12 H12A 0.9600 n
C12 H12B 0.9600 n
C12 H12C 0.9600 n
C13 H13A 0.9600 n
C13 H13B 0.9600 n
C13 H13C 0.9600 n
C14 C15 1.532(6) n
C14 H14A 0.9700 n
C14 H4B 0.9700 n
C15 C16 1.539(5) n
C15 H15 0.9800 n
C16 H16A 0.9600 n
C16 H16B 0.9600 n
C16 H16C 0.9600 n
C1P C6P 1.384(6) n
C1P C2P 1.391(5) n
C2P C3P 1.384(6) n
C2P H2P 0.9300 n
C3P C4P 1.372(6) n
C3P H3P 0.9300 n
C4P C5P 1.366(6) n
C4P H4P 0.9300 n
C5P C6P 1.387(6) n
C5P H5P 0.9300 n
C6P H6P 0.9300 n
C7P C8P 1.397(5) n
C7P C12P 1.401(6) n
C8P C9P 1.378(6) n
C8P H8P 0.9300 n
C9P C10P 1.361(7) n
C9P H9P 0.9300 n
C10P C11P 1.365(8) n
C10P H10P 0.9300 n
C11P C12P 1.383(7) n
C11P H11P 0.9300 n
C12P H12P 0.9300 n

loop_
_geom_hbond_atom_site_label_D
_geom_hbond_atom_site_label_H
_geom_hbond_atom_site_label_A
_geom_hbond_distance_DH
_geom_hbond_distance_HA
_geom_hbond_distance_DA
_geom_hbond_angle_DHA
C11 H11 P2 0.98 2.78 3.243(4) 110
C12 H12A O1' 0.96 2.48 2.862(6) 104
C15 H15 N1 0.98 2.60 3.008(5) 105

loop_
_geom_torsion_atom_site_label_1
_geom_torsion_atom_site_label_2
_geom_torsion_atom_site_label_3
_geom_torsion_atom_site_label_4
_geom_torsion
_geom_torsion_publ_flag
N1 P1 O1 C2 -67.5(4) n
O1' P1 O1 C2 32.4(4) n
N1 P1 O1' C2' 168.2(3) n
O1 P1 O1' C2' 59.0(3) n
O1' P1 N1 C12 -36.8(5) y
O1 P1 N1 C12 64.1(5) y
O1' P1 N1 C11 147.6(3) n
O1 P1 N1 C11 -111.5(3) n
C9 C1 C2 O1 176.4(3) n
C1' C1 C2 O1 -0.1(6) n
C9 C1 C2 C3 -7.9(6) n
C1' C1 C2 C3 175.6(4) n
P1 O1 C2 C1 -68.4(5) n
P1 O1 C2 C3 115.6(4) n
C1 C2 C3 C4 4.3(7) n
O1 C2 C3 C4 -179.9(4) n
C2 C3 C4 C10 1.0(8) n
C10 C5 C6 C7 0.1(8) n
C5 C6 C7 C8 -1.7(8) n
C6 C7 C8 C9 1.4(7) n
C7 C8 C9 C10 0.6(6) n
C7 C8 C9 C1 178.5(4) n
C2 C1 C9 C8 -171.3(4) n
C1' C1 C9 C8 5.1(5) n
C2 C1 C9 C10 6.6(5) n
C1' C1 C9 C10 -177.0(4) n
C3 C4 C10 C9 -2.1(7) n
C3 C4 C10 C5 176.1(5) n
C8 C9 C10 C4 176.2(4) n
C1 C9 C10 C4 -1.7(6) n
C8 C9 C10 C5 -2.0(6) n
C1 C9 C10 C5 180.0(4) n
C6 C5 C10 C4 -176.5(5) n
C6 C5 C10 C9 1.7(7) n
C2 C1 C1' C2' 53.2(5) n
C9 C1 C1' C2' -123.2(4) n
C2 C1 C1' C9' -123.3(4) n
C9 C1 C1' C9' 60.4(5) y
C9' C1' C2' O1' 174.2(3) n
C1 C1' C2' O1' -2.5(5) n
C9' C1' C2' C3' -5.7(5) n
C1 C1' C2' C3' 177.6(4) n
P1 O1' C2' C1' -80.1(4) n
P1 O1' C2' C3' 99.8(4) n
C1' C2' C3' C4' 2.4(6) n
O1' C2' C3' C4' -177.5(3) n
C2' C3' C4' C10' 1.6(6) n
C10' C5' C6' C7' -1.2(7) n
C5' C6' C7' C8' 0.5(7) n
C6' C7' C8' C9' -0.1(7) n
C7' C8' C9' C10' 0.3(6) n
C7' C8' C9' C1' 176.5(4) n
C2' C1' C9' C8' -171.0(4) n
C1 C1' C9' C8' 5.6(6) n
C2' C1' C9' C10' 5.2(5) n
C1 C1' C9' C10' -178.3(3) n
C3' C4' C10' C5' 173.7(4) n
C3' C4' C10' C9' -2.0(6) n
C6' C5' C10' C4' -174.3(4) n
C6' C5' C10' C9' 1.4(6) n
C8' C9' C10' C4' 174.8(4) n
C1' C9' C10' C4' -1.5(5) n
C8' C9' C10' C5' -0.9(5) n
C1' C9' C10' C5' -177.2(3) n
C12 N1 C11 C14 65.0(5) n
P1 N1 C11 C14 -119.0(3) n
C12 N1 C11 C13 -60.6(6) n
P1 N1 C11 C13 115.4(4) n
N1 C11 C14 C15 58.1(5) n
C13 C11 C14 C15 -175.8(4) n
C11 C14 C15 C16 -169.3(4) n
C11 C14 C15 P2 61.4(4) n
C1P P2 C15 C14 -175.4(3) n
C7P P2 C15 C14 76.7(3) n
C1P P2 C15 C16 58.0(4) y
C7P P2 C15 C16 -49.9(4) y
C7P P2 C1P C6P 138.1(3) n
C15 P2 C1P C6P 32.2(4) n
C7P P2 C1P C2P -49.7(3) n
C15 P2 C1P C2P -155.5(3) n
C6P C1P C2P C3P 0.1(6) n
P2 C1P C2P C3P -172.6(4) n
C1P C2P C3P C4P 0.0(7) n
C2P C3P C4P C5P -0.4(7) n
C3P C4P C5P C6P 0.8(7) n
C2P C1P C6P C5P 0.2(7) n
P2 C1P C6P C5P 172.7(4) n
C4P C5P C6P C1P -0.7(8) n
C1P P2 C7P C8P -27.0(4) n
C15 P2 C7P C8P 80.2(4) n
C1P P2 C7P C12P 156.1(3) n
C15 P2 C7P C12P -96.7(3) n
C12P C7P C8P C9P 0.0(6) n
P2 C7P C8P C9P -177.0(3) n
C7P C8P C9P C10P 1.2(6) n
C8P C9P C10P C11P -0.9(7) n
C9P C10P C11P C12P -0.6(8) n
C10P C11P C12P C7P 1.8(7) n
C8P C7P C12P C11P -1.5(6) n
P2 C7P C12P C11P 175.8(4) n

_cod_database_fobs_code 2020832
